data_1525590
loop_
_publ_author_name
'Attfield, M.P.'
'Cheetham, A.K.'
'Natarajan, S.'

_publ_section_title
;
 The direct synthesis and characterization of the pillared layer indium
 phosphate Na4 (In8 (H P O4)14 (H2 O)6) * 12(H2 O)
;
_journal_name_full 'Materials Research Bulletin'
_journal_page_first 1007
_journal_page_last 1015
_journal_volume 35
_journal_year 2000
_chemical_formula_sum 'H50.06 In8 Na4.11 O74.03 P14'
_chemical_name_systematic 'Na4.11 (In8 (H P O4)14 (H2 O)6) (H2 O)12.03'
_space_group_IT_number 165
_symmetry_space_group_name_Hall '-P 3 2"c'
_symmetry_space_group_name_H-M 'P -3 c 1'
_cell_angle_alpha 90
_cell_angle_beta 90
_cell_angle_gamma 120
_cell_formula_units_Z 2
_cell_length_a 13.85
_cell_length_b 13.85
_cell_length_c 18.493
_cell_volume 3072.116
_citation_journal_id_ASTM MRBUAC
_cod_data_source_file Attfield_MRBUAC_2000_280.cif
_cod_data_source_block H50.06In8Na4.11O74.03P14
_cod_database_code 1525590

loop_
_symmetry_equiv_pos_as_xyz
x,y,z
-y,x-y,z
-x+y,-x,z
y,x,-z+1/2
-x,-x+y,-z+1/2
x-y,-y,-z+1/2
-x,-y,-z
y,-x+y,-z
x-y,x,-z
-y,-x,z-1/2
x,x-y,z-1/2
-x+y,y,z-1/2

loop_
_atom_site_label
_atom_site_type_symbol
_atom_site_fract_x
_atom_site_fract_y
_atom_site_fract_z
_atom_site_occupancy
_atom_site_U_iso_or_equiv
O12 O-2 0.606 0.606 0.75 0.47 0.0
O13 O-2 0.362 0.423 0.8344 0.5 0.0
Na2 Na+1 0.454 0.514 0.8 0.23 0.0
In3 In+3 0.56034 0.70644 0.96009 1 0.0
P3 P+5 0.3333 0.6667 0.858 1 0.0
O16 O-2 0.333 0.461 0.699 0.45 0.0
O8 O-2 0.8012 0.7363 0.8317 1 0.0
O7 O-2 0.4421 0.6748 0.8794 1 0.0
H3 H+1 0.4239 0.735 0.7521 0.333 0.0
O4 O-2 0.5649 0.8537 -0.0028 1 0.0
H1 H+1 0.7546 0.6564 0.8705 1 0.0
O10 O-2 0.3333 0.6667 0.7732 1 0.0
Na1 Na+1 0.265 0.265 0.75 0.33 0.0
O3 O-2 0.6907 0.8151 0.8903 1 0.0
H2 H+1 0.4684 0.7954 0.1861 1 0.0
O14 O-2 0.27 0.425 0.7631 0.55 0.0
In1 In+3 0 0 0.75 1 0.0
H5 H+1 0.716 0.699 0.044 1 0.0
O1 O-2 0.8543 -0.0648 0.8154 1 0.0
P2 P+5 0.506 0.8761 0.05871 1 0.0
P1 P+5 0.8076 0.8411 0.8707 1 0.0
H4 H+1 0.74 0.806 0.046 1 0.0
Na3 Na+1 0.237 0.272 0.715 0.29 0.0
O15 O-2 0.558 0.624 0.756 0.27 0.0
In2 In+3 0 0 0 1 0.0
O5 O-2 0.5679 0.5662 -0.0778 1 0.0
O6 O-2 0.4471 0.6161 0.0436 1 0.0
O9 O-2 0.5069 0.809 0.1263 1 0.0
O11 O-2 0.6897 0.7451 0.0455 1 0.0
O2 O-2 0.8813 0.8619 -0.0633 1 0.0
